data_7708519
loop_
_publ_author_name
'Casper, Larissa Alina'
'Ebel, Viktoria'
'Linseis, Michael'
'Winter, Rainer'

_publ_section_title
;
 Five Shades of Green: Substituent Influence on the (Spectro-)
 Electrochemical Properties of Diferrocenylphenyl Methylium Dyes
;
_journal_name_full 'Dalton Transactions'
_journal_paper_doi 10.1039/D1DT03009D
_journal_year 2021
_chemical_formula_moiety 'C28 H26 Fe2 O2'
_chemical_formula_sum 'C28 H26 Fe2 O2'
_chemical_formula_weight 506.19
_space_group_crystal_system triclinic
_space_group_IT_number 2
_space_group_name_Hall '-P 1'
_space_group_name_H-M_alt 'P -1'
_atom_sites_solution_hydrogens mixed
_atom_sites_solution_primary dual
_audit_creation_date 2021-06-17
_audit_creation_method
;
Olex2 1.2-alpha
(compiled 2018.07.26 svn.r3523 for OlexSys, GUI svn.r5532)
;
_audit_update_record
;
2021-07-09 deposited with the CCDC.	2021-10-06 downloaded from the CCDC.
;
_cell_angle_alpha 112.121(9)
_cell_angle_beta 96.839(9)
_cell_angle_gamma 101.771(8)
_cell_formula_units_Z 2
_cell_length_a 9.2870(9)
_cell_length_b 10.1320(11)
_cell_length_c 12.9067(16)
_cell_measurement_reflns_used 4655
_cell_measurement_temperature 100(2)
_cell_measurement_theta_max 27.18
_cell_measurement_theta_min 2.21
_cell_volume 1075.4(2)
_computing_cell_refinement 'STOE X-AREA'
_computing_data_collection 'STOE X-AREA'
_computing_data_reduction 'STOE X-RED'
_computing_molecular_graphics 'Olex2 (Dolomanov et al., 2009)'
_computing_publication_material 'Olex2 (Dolomanov et al., 2009)'
_computing_structure_refinement 'SHELXL-2016/4 (Sheldrick, 2016)'
_computing_structure_solution 'SHELXL-2016/6 (Sheldrick, 2016)'
_diffrn_ambient_temperature 100.15
_diffrn_detector_area_resol_mean 6.67
_diffrn_detector_type STOE
_diffrn_measured_fraction_theta_full 0.998
_diffrn_measured_fraction_theta_max 0.996
_diffrn_measurement_details
;
 360 frames, detector distance = 120 mm
;
_diffrn_measurement_device '2-circle goniometer'
_diffrn_measurement_device_type 'STOE IPDS 2T'
_diffrn_measurement_method 'rotation method'
_diffrn_radiation_type MoK\a
_diffrn_radiation_wavelength 0.71073
_diffrn_reflns_av_R_equivalents 0.0824
_diffrn_reflns_av_unetI/netI 0.0497
_diffrn_reflns_Laue_measured_fraction_full 0.998
_diffrn_reflns_Laue_measured_fraction_max 0.996
_diffrn_reflns_limit_h_max 11
_diffrn_reflns_limit_h_min -11
_diffrn_reflns_limit_k_max 12
_diffrn_reflns_limit_k_min -12
_diffrn_reflns_limit_l_max 16
_diffrn_reflns_limit_l_min -16
_diffrn_reflns_number 15773
_diffrn_reflns_point_group_measured_fraction_full 0.998
_diffrn_reflns_point_group_measured_fraction_max 0.996
_diffrn_reflns_theta_full 25.242
_diffrn_reflns_theta_max 26.735
_diffrn_reflns_theta_min 2.209
_exptl_absorpt_coefficient_mu 1.373
_exptl_absorpt_correction_T_max 0.8322
_exptl_absorpt_correction_T_min 0.6284
_exptl_absorpt_correction_type integration
_exptl_absorpt_process_details 'STOE X-RED32'
_exptl_crystal_colour orange
_exptl_crystal_colour_primary orange
_exptl_crystal_density_diffrn 1.563
_exptl_crystal_description fragment
_exptl_crystal_F_000 524
_exptl_crystal_size_max 0.5
_exptl_crystal_size_mid 0.277
_exptl_crystal_size_min 0.08
_refine_diff_density_max 0.585
_refine_diff_density_min -0.628
_refine_diff_density_rms 0.077
_refine_ls_extinction_method none
_refine_ls_goodness_of_fit_ref 1.038
_refine_ls_hydrogen_treatment mixed
_refine_ls_matrix_type full
_refine_ls_number_parameters 293
_refine_ls_number_reflns 4548
_refine_ls_number_restraints 0
_refine_ls_restrained_S_all 1.038
_refine_ls_R_factor_all 0.0342
_refine_ls_R_factor_gt 0.0317
_refine_ls_shift/su_max 0.002
_refine_ls_shift/su_mean 0.000
_refine_ls_structure_factor_coef Fsqd
_refine_ls_weighting_details 'w=1/[\s^2^(Fo^2^)+(0.0423P)^2^+0.3807P] where P=(Fo^2^+2Fc^2^)/3'
_refine_ls_weighting_scheme calc
_refine_ls_wR_factor_gt 0.0782
_refine_ls_wR_factor_ref 0.0795
_reflns_Friedel_coverage 0.000
_reflns_number_gt 4206
_reflns_number_total 4548
_reflns_threshold_expression 'I > 2\s(I)'
_cod_data_source_file d1dt03009d2.cif
_cod_data_source_block velc1
_cod_database_code 7708519
_shelx_shelxl_version_number 2017/1
_shelx_space_group_comment
;
The symmetry employed for this shelxl refinement is uniquely defined
by the following loop, which should always be used as a source of
symmetry information in preference to the above space-group names.
They are only intended as comments.
;
_olex2_refinement_description
;
1. Fixed Uiso
 At 1.2 times of:
  All C(H) groups, All C(H,H,H) groups, All O(H) groups
2.a Aromatic/amide H refined with riding coordinates:
 C3(H3), C4(H4), C5(H5), C6(H6), C7(H7), C8(H8), C9(H9), C10(H10), C11(H11),
 C13(H13), C14(H14), C15(H15), C16(H16), C17(H17), C18(H18), C19(H19), C20(H20),
  C21(H21), C23(H23), C24(H24), C26(H26), C27(H27)
2.b Idealised Me refined as rotating group:
 C28(H28A,H28B,H28C)
;
_olex2_submission_special_instructions 'No special instructions were received'

loop_
_space_group_symop_operation_xyz
'x, y, z'
'-x, -y, -z'

loop_
_atom_site_label
_atom_site_type_symbol
_atom_site_fract_x
_atom_site_fract_y
_atom_site_fract_z
_atom_site_U_iso_or_equiv
_atom_site_adp_type
_atom_site_occupancy
_atom_site_site_symmetry_order
_atom_site_calc_flag
_atom_site_refinement_flags_posn
_atom_site_refinement_flags_adp
_atom_site_refinement_flags_occupancy
_atom_site_disorder_assembly
_atom_site_disorder_group
Fe1 Fe -0.16713(3) 1.06040(2) 0.16760(2) 0.01802(8) Uani 1 1 d . . . . .
Fe2 Fe 0.18096(2) 0.72590(2) 0.29643(2) 0.01680(8) Uani 1 1 d . . . . .
O1 O -0.07633(14) 0.92851(12) 0.37947(9) 0.0194(2) Uani 1 1 d . . . . .
H1 H -0.008(3) 0.917(2) 0.4021(19) 0.023 Uiso 1 1 d R . . . .
O2 O -0.53851(14) 0.30396(13) 0.26469(10) 0.0242(3) Uani 1 1 d . . . . .
C1 C -0.13197(18) 0.81103(17) 0.26623(12) 0.0172(3) Uani 1 1 d . . . . .
C2 C -0.21666(17) 0.87061(17) 0.19379(13) 0.0174(3) Uani 1 1 d . . . . .
C3 C -0.32450(18) 0.95139(18) 0.22675(14) 0.0199(3) Uani 1 1 d . . . . .
H3 H -0.346460 0.987793 0.300787 0.024 Uiso 1 1 calc R . . . .
C4 C -0.39401(19) 0.96827(19) 0.12928(14) 0.0230(3) Uani 1 1 d . . . . .
H4 H -0.469483 1.018543 0.127350 0.028 Uiso 1 1 calc R . . . .
C5 C -0.3301(2) 0.89633(18) 0.03540(14) 0.0228(3) Uani 1 1 d . . . . .
H5 H -0.355752 0.889812 -0.040178 0.027 Uiso 1 1 calc R . . . .
C6 C -0.22090(19) 0.83595(17) 0.07514(13) 0.0196(3) Uani 1 1 d . . . . .
H6 H -0.161152 0.781928 0.030449 0.024 Uiso 1 1 calc R . . . .
C7 C 0.0300(2) 1.20226(18) 0.27694(14) 0.0238(3) Uani 1 1 d . . . . .
H7 H 0.087622 1.187988 0.335821 0.029 Uiso 1 1 calc R . . . .
C8 C 0.0467(2) 1.15658(18) 0.16143(14) 0.0234(3) Uani 1 1 d . . . . .
H8 H 0.117593 1.106469 0.129673 0.028 Uiso 1 1 calc R . . . .
C9 C -0.0612(2) 1.19915(19) 0.10184(15) 0.0245(3) Uani 1 1 d . . . . .
H9 H -0.075006 1.182395 0.023336 0.029 Uiso 1 1 calc R . . . .
C10 C -0.1452(2) 1.27136(18) 0.18047(15) 0.0249(3) Uani 1 1 d . . . . .
H10 H -0.224710 1.311131 0.163771 0.030 Uiso 1 1 calc R . . . .
C11 C -0.0883(2) 1.27300(18) 0.28866(14) 0.0245(3) Uani 1 1 d . . . . .
H11 H -0.123316 1.314275 0.356881 0.029 Uiso 1 1 calc R . . . .
C12 C -0.00210(18) 0.76305(17) 0.21681(12) 0.0172(3) Uani 1 1 d . . . . .
C13 C 0.00616(19) 0.61495(18) 0.15608(13) 0.0200(3) Uani 1 1 d . . . . .
H13 H -0.069348 0.527190 0.140899 0.024 Uiso 1 1 calc R . . . .
C14 C 0.1467(2) 0.6217(2) 0.12239(13) 0.0244(3) Uani 1 1 d . . . . .
H14 H 0.181191 0.539155 0.080761 0.029 Uiso 1 1 calc R . . . .
C15 C 0.2270(2) 0.7729(2) 0.16149(14) 0.0247(3) Uani 1 1 d . . . . .
H15 H 0.324259 0.809065 0.150726 0.030 Uiso 1 1 calc R . . . .
C16 C 0.13550(19) 0.86065(19) 0.21984(14) 0.0213(3) Uani 1 1 d . . . . .
H16 H 0.161325 0.965710 0.254701 0.026 Uiso 1 1 calc R . . . .
C17 C 0.18631(19) 0.78420(18) 0.46827(13) 0.0201(3) Uani 1 1 d . . . . .
H17 H 0.123113 0.834667 0.511476 0.024 Uiso 1 1 calc R . . . .
C18 C 0.15717(19) 0.62771(18) 0.40889(13) 0.0209(3) Uani 1 1 d . . . . .
H18 H 0.070934 0.555603 0.405096 0.025 Uiso 1 1 calc R . . . .
C19 C 0.2802(2) 0.59889(19) 0.35639(14) 0.0241(3) Uani 1 1 d . . . . .
H19 H 0.290329 0.503842 0.311411 0.029 Uiso 1 1 calc R . . . .
C20 C 0.38551(19) 0.7365(2) 0.38262(14) 0.0246(3) Uani 1 1 d . . . . .
H20 H 0.478243 0.749593 0.358668 0.029 Uiso 1 1 calc R . . . .
C21 C 0.32662(19) 0.85150(19) 0.45148(13) 0.0226(3) Uani 1 1 d . . . . .
H21 H 0.372992 0.954770 0.480892 0.027 Uiso 1 1 calc R . . . .
C22 C -0.24319(18) 0.67899(17) 0.27060(13) 0.0174(3) Uani 1 1 d . . . . .
C23 C -0.22894(18) 0.64765(18) 0.36687(13) 0.0188(3) Uani 1 1 d . . . . .
H23 H -0.152183 0.712071 0.432563 0.023 Uiso 1 1 calc R . . . .
C24 C -0.32516(19) 0.52338(18) 0.36908(13) 0.0194(3) Uani 1 1 d . . . . .
H24 H -0.313189 0.503385 0.435376 0.023 Uiso 1 1 calc R . . . .
C25 C -0.43813(18) 0.42965(18) 0.27370(14) 0.0199(3) Uani 1 1 d . . . . .
C26 C -0.45600(19) 0.46076(18) 0.17721(14) 0.0221(3) Uani 1 1 d . . . . .
H26 H -0.534501 0.397813 0.112306 0.027 Uiso 1 1 calc R . . . .
C27 C -0.35911(19) 0.58353(18) 0.17628(13) 0.0214(3) Uani 1 1 d . . . . .
H27 H -0.371693 0.603400 0.109953 0.026 Uiso 1 1 calc R . . . .
C28 C -0.5182(2) 0.2635(2) 0.35915(15) 0.0273(4) Uani 1 1 d . . . . .
H28A H -0.529815 0.341900 0.428095 0.033 Uiso 1 1 calc GR . . . .
H28B H -0.417067 0.249900 0.371914 0.033 Uiso 1 1 calc GR . . . .
H28C H -0.593657 0.170858 0.342209 0.033 Uiso 1 1 calc GR . . . .

loop_
_atom_site_aniso_label
_atom_site_aniso_U_11
_atom_site_aniso_U_22
_atom_site_aniso_U_33
_atom_site_aniso_U_23
_atom_site_aniso_U_13
_atom_site_aniso_U_12
Fe1 0.02319(13) 0.01615(13) 0.01749(12) 0.00880(9) 0.00363(9) 0.00794(9)
Fe2 0.01841(13) 0.01794(13) 0.01488(12) 0.00685(9) 0.00199(9) 0.00739(9)
O1 0.0219(6) 0.0188(5) 0.0155(5) 0.0053(4) -0.0013(4) 0.0081(5)
O2 0.0269(6) 0.0223(6) 0.0244(6) 0.0137(5) 0.0021(5) 0.0031(5)
C1 0.0205(7) 0.0157(7) 0.0143(6) 0.0054(6) 0.0010(5) 0.0056(6)
C2 0.0195(7) 0.0158(7) 0.0169(7) 0.0071(6) 0.0018(5) 0.0053(6)
C3 0.0209(8) 0.0198(7) 0.0214(7) 0.0101(6) 0.0043(6) 0.0074(6)
C4 0.0223(8) 0.0223(8) 0.0273(8) 0.0128(7) 0.0016(6) 0.0092(6)
C5 0.0273(8) 0.0210(8) 0.0199(7) 0.0102(6) -0.0017(6) 0.0067(6)
C6 0.0255(8) 0.0164(7) 0.0173(7) 0.0075(6) 0.0020(6) 0.0070(6)
C7 0.0276(9) 0.0188(8) 0.0229(8) 0.0092(6) 0.0023(6) 0.0024(6)
C8 0.0273(8) 0.0206(8) 0.0259(8) 0.0117(7) 0.0081(7) 0.0089(6)
C9 0.0327(9) 0.0223(8) 0.0245(8) 0.0137(7) 0.0095(7) 0.0102(7)
C10 0.0322(9) 0.0191(8) 0.0312(8) 0.0153(7) 0.0106(7) 0.0116(7)
C11 0.0331(9) 0.0168(7) 0.0241(8) 0.0079(6) 0.0102(7) 0.0067(7)
C12 0.0189(7) 0.0195(7) 0.0150(6) 0.0088(6) 0.0011(5) 0.0074(6)
C13 0.0232(8) 0.0197(7) 0.0145(7) 0.0049(6) -0.0007(6) 0.0076(6)
C14 0.0285(9) 0.0305(9) 0.0148(7) 0.0065(6) 0.0041(6) 0.0155(7)
C15 0.0233(8) 0.0361(10) 0.0213(8) 0.0166(7) 0.0071(6) 0.0116(7)
C16 0.0222(8) 0.0248(8) 0.0220(7) 0.0145(6) 0.0037(6) 0.0079(6)
C17 0.0248(8) 0.0220(8) 0.0138(7) 0.0071(6) 0.0012(6) 0.0095(6)
C18 0.0264(8) 0.0208(8) 0.0175(7) 0.0101(6) 0.0018(6) 0.0082(6)
C19 0.0298(9) 0.0243(8) 0.0212(7) 0.0100(7) 0.0028(6) 0.0143(7)
C20 0.0207(8) 0.0347(9) 0.0218(8) 0.0134(7) 0.0032(6) 0.0122(7)
C21 0.0226(8) 0.0239(8) 0.0187(7) 0.0089(6) -0.0021(6) 0.0045(6)
C22 0.0202(7) 0.0167(7) 0.0179(7) 0.0080(6) 0.0039(6) 0.0085(6)
C23 0.0204(7) 0.0205(7) 0.0160(7) 0.0076(6) 0.0020(6) 0.0072(6)
C24 0.0227(8) 0.0226(8) 0.0187(7) 0.0123(6) 0.0059(6) 0.0099(6)
C25 0.0206(8) 0.0192(7) 0.0236(8) 0.0108(6) 0.0067(6) 0.0082(6)
C26 0.0237(8) 0.0207(8) 0.0196(7) 0.0085(6) -0.0004(6) 0.0037(6)
C27 0.0257(8) 0.0213(8) 0.0183(7) 0.0101(6) 0.0018(6) 0.0069(6)
C28 0.0307(9) 0.0280(9) 0.0287(8) 0.0187(7) 0.0061(7) 0.0060(7)

loop_
_atom_type_symbol
_atom_type_description
_atom_type_scat_dispersion_real
_atom_type_scat_dispersion_imag
_atom_type_scat_source
C C 0.0033 0.0016 'International Tables Vol C Tables 4.2.6.8 and 6.1.1.4'
H H 0.0000 0.0000 'International Tables Vol C Tables 4.2.6.8 and 6.1.1.4'
O O 0.0106 0.0060 'International Tables Vol C Tables 4.2.6.8 and 6.1.1.4'
Fe Fe 0.3463 0.8444 'International Tables Vol C Tables 4.2.6.8 and 6.1.1.4'

loop_
_exptl_crystal_face_index_h
_exptl_crystal_face_index_k
_exptl_crystal_face_index_l
_exptl_crystal_face_perp_dist
4 0 -1 0.1180
-7 -1 2 0.0310
-4 0 1 0.0200
-1 8 -4 0.2380
2 -6 3 0.2450
1 0 4 0.1360
-2 -1 -8 0.1050

loop_
_geom_angle_atom_site_label_1
_geom_angle_atom_site_label_2
_geom_angle_atom_site_label_3
_geom_angle
_geom_angle_site_symmetry_1
_geom_angle_site_symmetry_3
_geom_angle_publ_flag
C2 Fe1 C6 40.88(6) . . ?
C2 Fe1 C7 110.00(7) . . ?
C2 Fe1 C8 121.76(7) . . ?
C2 Fe1 C9 155.13(7) . . ?
C3 Fe1 C2 40.73(6) . . ?
C3 Fe1 C5 68.73(7) . . ?
C3 Fe1 C6 68.50(6) . . ?
C3 Fe1 C7 119.97(7) . . ?
C3 Fe1 C8 155.27(7) . . ?
C3 Fe1 C9 162.34(7) . . ?
C3 Fe1 C10 124.73(7) . . ?
C4 Fe1 C2 68.92(6) . . ?
C4 Fe1 C3 40.97(6) . . ?
C4 Fe1 C5 40.87(7) . . ?
C4 Fe1 C6 68.65(7) . . ?
C4 Fe1 C7 152.55(7) . . ?
C4 Fe1 C8 163.39(7) . . ?
C4 Fe1 C9 124.48(7) . . ?
C4 Fe1 C10 104.41(7) . . ?
C4 Fe1 C11 116.79(7) . . ?
C5 Fe1 C2 68.87(6) . . ?
C5 Fe1 C6 40.74(7) . . ?
C5 Fe1 C7 166.27(7) . . ?
C5 Fe1 C8 127.41(7) . . ?
C5 Fe1 C9 106.50(7) . . ?
C6 Fe1 C8 110.11(7) . . ?
C6 Fe1 C9 119.74(7) . . ?
C7 Fe1 C6 129.59(7) . . ?
C7 Fe1 C8 40.64(7) . . ?
C7 Fe1 C9 68.44(7) . . ?
C9 Fe1 C8 40.63(7) . . ?
C10 Fe1 C2 163.67(7) . . ?
C10 Fe1 C5 116.49(7) . . ?
C10 Fe1 C6 152.21(7) . . ?
C10 Fe1 C7 68.65(7) . . ?
C10 Fe1 C8 68.57(7) . . ?
C10 Fe1 C9 40.79(7) . . ?
C11 Fe1 C2 127.58(6) . . ?
C11 Fe1 C3 106.90(7) . . ?
C11 Fe1 C5 150.89(7) . . ?
C11 Fe1 C6 166.55(7) . . ?
C11 Fe1 C7 40.70(7) . . ?
C11 Fe1 C8 68.43(7) . . ?
C11 Fe1 C9 68.50(7) . . ?
C11 Fe1 C10 40.84(7) . . ?
C12 Fe2 C17 111.78(6) . . ?
C13 Fe2 C12 40.80(6) . . ?
C13 Fe2 C17 131.06(7) . . ?
C13 Fe2 C18 108.90(7) . . ?
C14 Fe2 C12 68.67(7) . . ?
C14 Fe2 C13 40.64(7) . . ?
C14 Fe2 C16 68.58(7) . . ?
C14 Fe2 C17 166.70(7) . . ?
C14 Fe2 C18 126.95(7) . . ?
C14 Fe2 C20 114.28(7) . . ?
C14 Fe2 C21 149.09(7) . . ?
C15 Fe2 C12 68.97(7) . . ?
C15 Fe2 C13 68.62(7) . . ?
C15 Fe2 C14 40.74(7) . . ?
C15 Fe2 C16 40.92(7) . . ?
C15 Fe2 C17 152.53(7) . . ?
C15 Fe2 C18 163.61(7) . . ?
C15 Fe2 C19 124.76(7) . . ?
C15 Fe2 C20 104.70(7) . . ?
C15 Fe2 C21 116.89(7) . . ?
C16 Fe2 C12 40.96(6) . . ?
C16 Fe2 C13 68.60(7) . . ?
C16 Fe2 C17 121.09(7) . . ?
C16 Fe2 C18 154.72(7) . . ?
C16 Fe2 C20 127.23(7) . . ?
C16 Fe2 C21 109.19(7) . . ?
C18 Fe2 C12 120.50(7) . . ?
C18 Fe2 C17 40.57(6) . . ?
C19 Fe2 C12 151.90(7) . . ?
C19 Fe2 C13 116.51(7) . . ?
C19 Fe2 C14 104.78(7) . . ?
C19 Fe2 C16 163.98(7) . . ?
C19 Fe2 C17 68.25(7) . . ?
C19 Fe2 C18 40.61(7) . . ?
C19 Fe2 C20 40.76(7) . . ?
C19 Fe2 C21 68.55(7) . . ?
C20 Fe2 C12 167.26(7) . . ?
C20 Fe2 C13 148.65(7) . . ?
C20 Fe2 C17 68.42(7) . . ?
C20 Fe2 C18 68.53(7) . . ?
C20 Fe2 C21 40.89(7) . . ?
C21 Fe2 C12 131.01(7) . . ?
C21 Fe2 C13 169.57(7) . . ?
C21 Fe2 C17 40.55(7) . . ?
C21 Fe2 C18 68.45(7) . . ?
C1 O1 H1 105.6(17) . . ?
C25 O2 C28 116.66(13) . . ?
O1 C1 C2 107.18(12) . . ?
O1 C1 C12 110.02(13) . . ?
O1 C1 C22 110.17(12) . . ?
C2 C1 C22 108.20(13) . . ?
C12 C1 C2 111.04(12) . . ?
C12 C1 C22 110.17(13) . . ?
C1 C2 Fe1 133.59(11) . . ?
C3 C2 Fe1 69.56(9) . . ?
C3 C2 C1 125.63(14) . . ?
C3 C2 C6 107.64(14) . . ?
C6 C2 Fe1 69.62(9) . . ?
C6 C2 C1 126.03(14) . . ?
Fe1 C3 H3 126.7 . . ?
C2 C3 Fe1 69.71(9) . . ?
C2 C3 H3 125.9 . . ?
C2 C3 C4 108.24(14) . . ?
C4 C3 Fe1 69.30(10) . . ?
C4 C3 H3 125.9 . . ?
Fe1 C4 H4 126.0 . . ?
C3 C4 Fe1 69.73(10) . . ?
C3 C4 H4 126.0 . . ?
C5 C4 Fe1 69.85(10) . . ?
C5 C4 C3 107.95(15) . . ?
C5 C4 H4 126.0 . . ?
Fe1 C5 H5 126.5 . . ?
C4 C5 Fe1 69.29(10) . . ?
C4 C5 H5 126.1 . . ?
C6 C5 Fe1 69.71(9) . . ?
C6 C5 C4 107.85(14) . . ?
C6 C5 H5 126.1 . . ?
Fe1 C6 H6 126.7 . . ?
C2 C6 Fe1 69.50(9) . . ?
C2 C6 H6 125.8 . . ?
C5 C6 Fe1 69.55(9) . . ?
C5 C6 C2 108.31(14) . . ?
C5 C6 H6 125.8 . . ?
Fe1 C7 H7 126.3 . . ?
C8 C7 Fe1 69.82(10) . . ?
C8 C7 H7 126.0 . . ?
C11 C7 Fe1 69.42(10) . . ?
C11 C7 H7 126.0 . . ?
C11 C7 C8 107.95(15) . . ?
Fe1 C8 H8 126.5 . . ?
C7 C8 Fe1 69.53(10) . . ?
C7 C8 H8 126.0 . . ?
C9 C8 Fe1 69.59(10) . . ?
C9 C8 C7 108.02(15) . . ?
C9 C8 H8 126.0 . . ?
Fe1 C9 H9 126.4 . . ?
C8 C9 Fe1 69.78(10) . . ?
C8 C9 H9 125.9 . . ?
C8 C9 C10 108.14(15) . . ?
C10 C9 Fe1 69.49(9) . . ?
C10 C9 H9 125.9 . . ?
Fe1 C10 H10 126.2 . . ?
C9 C10 Fe1 69.72(9) . . ?
C9 C10 H10 126.2 . . ?
C11 C10 Fe1 69.42(9) . . ?
C11 C10 C9 107.60(16) . . ?
C11 C10 H10 126.2 . . ?
Fe1 C11 H11 126.1 . . ?
C7 C11 Fe1 69.88(9) . . ?
C7 C11 C10 108.29(15) . . ?
C7 C11 H11 125.9 . . ?
C10 C11 Fe1 69.75(10) . . ?
C10 C11 H11 125.9 . . ?
C1 C12 Fe2 128.11(10) . . ?
C13 C12 Fe2 69.39(9) . . ?
C13 C12 C1 127.37(14) . . ?
C13 C12 C16 107.23(14) . . ?
C16 C12 Fe2 69.04(9) . . ?
C16 C12 C1 125.38(14) . . ?
Fe2 C13 H13 126.5 . . ?
C12 C13 Fe2 69.81(9) . . ?
C12 C13 H13 125.9 . . ?
C14 C13 Fe2 69.37(9) . . ?
C14 C13 C12 108.26(15) . . ?
C14 C13 H13 125.9 . . ?
Fe2 C14 H14 126.2 . . ?
C13 C14 Fe2 69.98(9) . . ?
C13 C14 H14 125.8 . . ?
C15 C14 Fe2 69.56(9) . . ?
C15 C14 C13 108.43(15) . . ?
C15 C14 H14 125.8 . . ?
Fe2 C15 H15 126.1 . . ?
C14 C15 Fe2 69.70(9) . . ?
C14 C15 H15 126.1 . . ?
C14 C15 C16 107.79(15) . . ?
C16 C15 Fe2 69.63(9) . . ?
C16 C15 H15 126.1 . . ?
Fe2 C16 H16 126.3 . . ?
C12 C16 Fe2 70.00(9) . . ?
C12 C16 H16 125.9 . . ?
C15 C16 Fe2 69.44(9) . . ?
C15 C16 C12 108.28(15) . . ?
C15 C16 H16 125.9 . . ?
Fe2 C17 H17 126.9 . . ?
C18 C17 Fe2 69.47(9) . . ?
C18 C17 H17 126.0 . . ?
C21 C17 Fe2 69.20(9) . . ?
C21 C17 H17 126.0 . . ?
C21 C17 C18 108.05(15) . . ?
Fe2 C18 H18 126.3 . . ?
C17 C18 Fe2 69.95(9) . . ?
C17 C18 H18 126.1 . . ?
C19 C18 Fe2 69.21(9) . . ?
C19 C18 C17 107.81(15) . . ?
C19 C18 H18 126.1 . . ?
Fe2 C19 H19 125.9 . . ?
C18 C19 Fe2 70.17(9) . . ?
C18 C19 H19 125.8 . . ?
C18 C19 C20 108.45(15) . . ?
C20 C19 Fe2 69.74(10) . . ?
C20 C19 H19 125.8 . . ?
Fe2 C20 H20 126.3 . . ?
C19 C20 Fe2 69.50(10) . . ?
C19 C20 H20 126.2 . . ?
C19 C20 C21 107.65(15) . . ?
C21 C20 Fe2 69.63(9) . . ?
C21 C20 H20 126.2 . . ?
Fe2 C21 H21 125.9 . . ?
C17 C21 Fe2 70.24(9) . . ?
C17 C21 C20 108.03(15) . . ?
C17 C21 H21 126.0 . . ?
C20 C21 Fe2 69.48(9) . . ?
C20 C21 H21 126.0 . . ?
C23 C22 C1 121.29(14) . . ?
C23 C22 C27 117.77(14) . . ?
C27 C22 C1 120.91(14) . . ?
C22 C23 H23 119.3 . . ?
C22 C23 C24 121.49(14) . . ?
C24 C23 H23 119.3 . . ?
C23 C24 H24 120.3 . . ?
C25 C24 C23 119.45(14) . . ?
C25 C24 H24 120.3 . . ?
O2 C25 C24 125.10(14) . . ?
O2 C25 C26 115.01(14) . . ?
C24 C25 C26 119.89(15) . . ?
C25 C26 H26 120.1 . . ?
C27 C26 C25 119.83(15) . . ?
C27 C26 H26 120.1 . . ?
C22 C27 H27 119.2 . . ?
C26 C27 C22 121.55(15) . . ?
C26 C27 H27 119.2 . . ?
O2 C28 H28A 109.5 . . ?
O2 C28 H28B 109.5 . . ?
O2 C28 H28C 109.5 . . ?
H28A C28 H28B 109.5 . . ?
H28A C28 H28C 109.5 . . ?
H28B C28 H28C 109.5 . . ?

loop_
_geom_bond_atom_site_label_1
_geom_bond_atom_site_label_2
_geom_bond_distance
_geom_bond_site_symmetry_2
_geom_bond_publ_flag
Fe1 C2 2.0467(15) . ?
Fe1 C3 2.0447(16) . ?
Fe1 C4 2.0389(18) . ?
Fe1 C5 2.0463(17) . ?
Fe1 C6 2.0484(16) . ?
Fe1 C7 2.0474(17) . ?
Fe1 C8 2.0513(18) . ?
Fe1 C9 2.0487(17) . ?
Fe1 C10 2.0457(17) . ?
Fe1 C11 2.0413(17) . ?
Fe2 C12 2.0553(15) . ?
Fe2 C13 2.0498(16) . ?
Fe2 C14 2.0417(16) . ?
Fe2 C15 2.0400(16) . ?
Fe2 C16 2.0425(16) . ?
Fe2 C17 2.0605(15) . ?
Fe2 C18 2.0541(16) . ?
Fe2 C19 2.0415(17) . ?
Fe2 C20 2.0447(17) . ?
Fe2 C21 2.0467(16) . ?
O1 H1 0.72(2) . ?
O1 C1 1.4418(18) . ?
O2 C25 1.372(2) . ?
O2 C28 1.430(2) . ?
C1 C2 1.517(2) . ?
C1 C12 1.512(2) . ?
C1 C22 1.538(2) . ?
C2 C3 1.424(2) . ?
C2 C6 1.430(2) . ?
C3 H3 0.9500 . ?
C3 C4 1.429(2) . ?
C4 H4 0.9500 . ?
C4 C5 1.426(2) . ?
C5 H5 0.9500 . ?
C5 C6 1.425(2) . ?
C6 H6 0.9500 . ?
C7 H7 0.9500 . ?
C7 C8 1.423(2) . ?
C7 C11 1.422(3) . ?
C8 H8 0.9500 . ?
C8 C9 1.423(3) . ?
C9 H9 0.9500 . ?
C9 C10 1.427(2) . ?
C10 H10 0.9500 . ?
C10 C11 1.426(2) . ?
C11 H11 0.9500 . ?
C12 C13 1.431(2) . ?
C12 C16 1.434(2) . ?
C13 H13 0.9500 . ?
C13 C14 1.421(2) . ?
C14 H14 0.9500 . ?
C14 C15 1.421(3) . ?
C15 H15 0.9500 . ?
C15 C16 1.427(2) . ?
C16 H16 0.9500 . ?
C17 H17 0.9500 . ?
C17 C18 1.427(2) . ?
C17 C21 1.423(2) . ?
C18 H18 0.9500 . ?
C18 C19 1.421(2) . ?
C19 H19 0.9500 . ?
C19 C20 1.423(3) . ?
C20 H20 0.9500 . ?
C20 C21 1.429(2) . ?
C21 H21 0.9500 . ?
C22 C23 1.392(2) . ?
C22 C27 1.397(2) . ?
C23 H23 0.9500 . ?
C23 C24 1.400(2) . ?
C24 H24 0.9500 . ?
C24 C25 1.387(2) . ?
C25 C26 1.395(2) . ?
C26 H26 0.9500 . ?
C26 C27 1.384(2) . ?
C27 H27 0.9500 . ?
C28 H28A 0.9800 . ?
C28 H28B 0.9800 . ?
C28 H28C 0.9800 . ?

loop_
_geom_torsion_atom_site_label_1
_geom_torsion_atom_site_label_2
_geom_torsion_atom_site_label_3
_geom_torsion_atom_site_label_4
_geom_torsion
_geom_torsion_site_symmetry_1
_geom_torsion_site_symmetry_2
_geom_torsion_site_symmetry_3
_geom_torsion_site_symmetry_4
_geom_torsion_publ_flag
Fe1 C2 C3 C4 58.75(11) . . . . ?
Fe1 C2 C6 C5 -58.90(11) . . . . ?
Fe1 C3 C4 C5 59.62(12) . . . . ?
Fe1 C4 C5 C6 59.25(12) . . . . ?
Fe1 C5 C6 C2 58.86(11) . . . . ?
Fe1 C7 C8 C9 59.14(12) . . . . ?
Fe1 C7 C11 C10 -59.38(12) . . . . ?
Fe1 C8 C9 C10 59.10(12) . . . . ?
Fe1 C9 C10 C11 59.31(12) . . . . ?
Fe1 C10 C11 C7 59.47(12) . . . . ?
Fe2 C12 C13 C14 -58.89(11) . . . . ?
Fe2 C12 C16 C15 59.09(11) . . . . ?
Fe2 C13 C14 C15 -59.13(11) . . . . ?
Fe2 C14 C15 C16 -59.44(11) . . . . ?
Fe2 C15 C16 C12 -59.43(11) . . . . ?
Fe2 C17 C18 C19 59.07(11) . . . . ?
Fe2 C17 C21 C20 -59.43(11) . . . . ?
Fe2 C18 C19 C20 59.45(11) . . . . ?
Fe2 C19 C20 C21 59.40(11) . . . . ?
Fe2 C20 C21 C17 59.91(11) . . . . ?
O1 C1 C2 Fe1 48.51(19) . . . . ?
O1 C1 C2 C3 -46.6(2) . . . . ?
O1 C1 C2 C6 144.13(15) . . . . ?
O1 C1 C12 Fe2 44.11(18) . . . . ?
O1 C1 C12 C13 136.19(15) . . . . ?
O1 C1 C12 C16 -45.85(19) . . . . ?
O1 C1 C22 C23 -30.6(2) . . . . ?
O1 C1 C22 C27 151.52(15) . . . . ?
O2 C25 C26 C27 -178.88(16) . . . . ?
C1 C2 C3 Fe1 129.65(15) . . . . ?
C1 C2 C3 C4 -171.60(15) . . . . ?
C1 C2 C6 Fe1 -129.74(16) . . . . ?
C1 C2 C6 C5 171.37(15) . . . . ?
C1 C12 C13 Fe2 -122.86(15) . . . . ?
C1 C12 C13 C14 178.25(14) . . . . ?
C1 C12 C16 Fe2 122.59(14) . . . . ?
C1 C12 C16 C15 -178.32(14) . . . . ?
C1 C22 C23 C24 -176.71(14) . . . . ?
C1 C22 C27 C26 177.21(15) . . . . ?
C2 C1 C12 Fe2 162.60(11) . . . . ?
C2 C1 C12 C13 -105.32(17) . . . . ?
C2 C1 C12 C16 72.64(18) . . . . ?
C2 C1 C22 C23 -147.49(15) . . . . ?
C2 C1 C22 C27 34.65(19) . . . . ?
C2 C3 C4 Fe1 -59.01(11) . . . . ?
C2 C3 C4 C5 0.61(19) . . . . ?
C3 C2 C6 Fe1 59.40(11) . . . . ?
C3 C2 C6 C5 0.50(18) . . . . ?
C3 C4 C5 Fe1 -59.55(12) . . . . ?
C3 C4 C5 C6 -0.30(19) . . . . ?
C4 C5 C6 Fe1 -58.99(12) . . . . ?
C4 C5 C6 C2 -0.12(19) . . . . ?
C6 C2 C3 Fe1 -59.44(11) . . . . ?
C6 C2 C3 C4 -0.68(18) . . . . ?
C7 C8 C9 Fe1 -59.11(12) . . . . ?
C7 C8 C9 C10 0.0(2) . . . . ?
C8 C7 C11 Fe1 59.41(11) . . . . ?
C8 C7 C11 C10 0.03(19) . . . . ?
C8 C9 C10 Fe1 -59.28(12) . . . . ?
C8 C9 C10 C11 0.0(2) . . . . ?
C9 C10 C11 Fe1 -59.50(12) . . . . ?
C9 C10 C11 C7 -0.03(19) . . . . ?
C11 C7 C8 Fe1 -59.15(12) . . . . ?
C11 C7 C8 C9 -0.01(19) . . . . ?
C12 C1 C2 Fe1 -71.68(18) . . . . ?
C12 C1 C2 C3 -166.78(14) . . . . ?
C12 C1 C2 C6 23.9(2) . . . . ?
C12 C1 C22 C23 90.95(17) . . . . ?
C12 C1 C22 C27 -86.91(18) . . . . ?
C12 C13 C14 Fe2 59.17(11) . . . . ?
C12 C13 C14 C15 0.04(18) . . . . ?
C13 C12 C16 Fe2 -59.11(10) . . . . ?
C13 C12 C16 C15 -0.02(17) . . . . ?
C13 C14 C15 Fe2 59.39(11) . . . . ?
C13 C14 C15 C16 -0.05(19) . . . . ?
C14 C15 C16 Fe2 59.48(11) . . . . ?
C14 C15 C16 C12 0.05(18) . . . . ?
C16 C12 C13 Fe2 58.88(10) . . . . ?
C16 C12 C13 C14 -0.01(17) . . . . ?
C17 C18 C19 Fe2 -59.54(11) . . . . ?
C17 C18 C19 C20 -0.09(18) . . . . ?
C18 C17 C21 Fe2 58.78(11) . . . . ?
C18 C17 C21 C20 -0.65(18) . . . . ?
C18 C19 C20 Fe2 -59.71(11) . . . . ?
C18 C19 C20 C21 -0.31(18) . . . . ?
C19 C20 C21 Fe2 -59.32(11) . . . . ?
C19 C20 C21 C17 0.59(18) . . . . ?
C21 C17 C18 Fe2 -58.62(11) . . . . ?
C21 C17 C18 C19 0.46(18) . . . . ?
C22 C1 C2 Fe1 167.30(12) . . . . ?
C22 C1 C2 C3 72.19(19) . . . . ?
C22 C1 C2 C6 -97.08(18) . . . . ?
C22 C1 C12 Fe2 -77.54(16) . . . . ?
C22 C1 C12 C13 14.5(2) . . . . ?
C22 C1 C12 C16 -167.50(14) . . . . ?
C22 C23 C24 C25 -0.5(2) . . . . ?
C23 C22 C27 C26 -0.7(3) . . . . ?
C23 C24 C25 O2 179.37(15) . . . . ?
C23 C24 C25 C26 -0.7(2) . . . . ?
C24 C25 C26 C27 1.2(3) . . . . ?
C25 C26 C27 C22 -0.5(3) . . . . ?
C27 C22 C23 C24 1.2(2) . . . . ?
C28 O2 C25 C24 -3.7(2) . . . . ?
C28 O2 C25 C26 176.36(16) . . . . ?
